data_4067301
loop_
_publ_author_name
'Lorber, Christian'
'Vendier, Laure'

_publ_section_title
;
 Imido&#x2212;Titanium/Molybdenum Heterobimetallic Systems. Switching from
 \h6-Arene to Fischer-Type Aminocarbene Complexes by Tuning Reactivity
 Conditions
;
_journal_issue 5
_journal_name_full Organometallics
_journal_page_first 1127
_journal_paper_doi 10.1021/om900825a
_journal_volume 29
_journal_year 2010
_chemical_absolute_configuration ad
_chemical_compound_source 'synthesis as described'
_chemical_formula_moiety 'C15 H19 Mo N O3'
_chemical_formula_sum 'C15 H19 Mo N O3'
_chemical_formula_weight 357.25
_chemical_name_systematic
;
 ?
;
_space_group_IT_number 19
_symmetry_cell_setting orthorhombic
_symmetry_Int_Tables_number 19
_symmetry_space_group_name_Hall 'P 2ac 2ab'
_symmetry_space_group_name_H-M 'P 21 21 21'
_atom_sites_solution_hydrogens geom
_atom_sites_solution_primary direct
_atom_sites_solution_secondary difmap
_cell_angle_alpha 90
_cell_angle_beta 90
_cell_angle_gamma 90
_cell_formula_units_Z 4
_cell_length_a 7.8652(11)
_cell_length_b 13.455(2)
_cell_length_c 14.318(2)
_cell_measurement_reflns_used 5244
_cell_measurement_temperature 180
_cell_measurement_theta_max 27.94
_cell_measurement_theta_min 2.85
_cell_measurement_wavelength 0.71073
_cell_volume 1515.2(4)
_computing_cell_refinement 'Bruker SMART'
_computing_data_collection 'Bruker SMART'
_computing_data_reduction 'Bruker SAINT'
_computing_molecular_graphics 'Ortep-3 for Windows (Farrugia, 1997)'
_computing_publication_material 'WinGX publication routines (Farrugia, 1999)'
_computing_structure_refinement 'SHELXL-97 (Sheldrick, 1997)'
_computing_structure_solution 'SHELXS-86 (Sheldrick, 1986)'
_diffrn_ambient_temperature 180
_diffrn_measured_fraction_theta_full 1
_diffrn_measured_fraction_theta_max 1
_diffrn_measurement_device_type 'Bruker Kappa APEX II'
_diffrn_measurement_method \w-\f
_diffrn_radiation_monochromator graphite
_diffrn_radiation_source 'fine-focus sealed tube'
_diffrn_radiation_type MoK\a
_diffrn_radiation_wavelength 0.71073
_diffrn_reflns_av_R_equivalents 0.0474
_diffrn_reflns_av_unetI/netI 0.0582
_diffrn_reflns_limit_h_max 8
_diffrn_reflns_limit_h_min -10
_diffrn_reflns_limit_k_max 18
_diffrn_reflns_limit_k_min -17
_diffrn_reflns_limit_l_max 19
_diffrn_reflns_limit_l_min -19
_diffrn_reflns_number 17696
_diffrn_reflns_theta_full 29.38
_diffrn_reflns_theta_max 29.38
_diffrn_reflns_theta_min 2.08
_diffrn_standards_decay_% 0
_diffrn_standards_interval_count 0
_diffrn_standards_interval_time 0
_diffrn_standards_number 0
_exptl_absorpt_coefficient_mu 0.872
_exptl_absorpt_correction_T_max 0.983
_exptl_absorpt_correction_T_min 0.849
_exptl_absorpt_correction_type multi-scan
_exptl_absorpt_process_details
;
        [c.f. r.h. blessing, acta cryst. (1995), a51, 33-38]
;
_exptl_crystal_colour colourless
_exptl_crystal_density_diffrn 1.566
_exptl_crystal_density_method 'not measured'
_exptl_crystal_description parallelepiped
_exptl_crystal_F_000 728
_exptl_crystal_size_max 0.15
_exptl_crystal_size_mid 0.08
_exptl_crystal_size_min 0.02
_refine_diff_density_max 0.466
_refine_diff_density_min -0.625
_refine_diff_density_rms 0.093
_refine_ls_abs_structure_details 'Flack H D (1983), Acta Cryst. A39, 876-881'
_refine_ls_abs_structure_Flack -0.02(4)
_refine_ls_extinction_method none
_refine_ls_goodness_of_fit_ref 1.027
_refine_ls_hydrogen_treatment mixed
_refine_ls_matrix_type full
_refine_ls_number_parameters 191
_refine_ls_number_reflns 4182
_refine_ls_number_restraints 2
_refine_ls_restrained_S_all 1.027
_refine_ls_R_factor_all 0.051
_refine_ls_R_factor_gt 0.0348
_refine_ls_shift/su_max 0.001
_refine_ls_shift/su_mean 0
_refine_ls_structure_factor_coef Fsqd
_refine_ls_weighting_details 'calc w=1/[\s^2^(Fo^2^)+(0.0265P)^2^+0.0642P] where P=(Fo^2^+2Fc^2^)/3'
_refine_ls_weighting_scheme calc
_refine_ls_wR_factor_gt 0.0577
_refine_ls_wR_factor_ref 0.0635
_reflns_number_gt 3525
_reflns_number_total 4182
_reflns_threshold_expression >2\s(I)
_cod_data_source_file om900825a_si_001.cif
_cod_data_source_block 3
_cod_database_code 4067301

loop_
_symmetry_equiv_pos_as_xyz
'x, y, z'
'x+1/2, -y+1/2, -z'
'-x, y+1/2, -z+1/2'
'-x+1/2, -y, z+1/2'

loop_
_atom_site_label
_atom_site_type_symbol
_atom_site_fract_x
_atom_site_fract_y
_atom_site_fract_z
_atom_site_U_iso_or_equiv
_atom_site_adp_type
_atom_site_occupancy
_atom_site_symmetry_multiplicity
_atom_site_calc_flag
_atom_site_refinement_flags
C1 C -0.1869(4) 1.0235(3) 0.7509(2) 0.0264(7) Uani 1 1 d .
C2 C -0.0981(4) 0.8514(2) 0.8399(2) 0.0255(7) Uani 1 1 d .
C3 C 0.0810(3) 0.9176(2) 0.6932(3) 0.0261(7) Uani 1 1 d .
C4 C 0.0129(4) 1.06783(19) 0.95836(18) 0.0191(6) Uani 1 1 d .
C5 C 0.1175(3) 0.9841(2) 0.9791(2) 0.0181(6) Uani 1 1 d .
C6 C 0.2544(3) 0.9567(2) 0.9174(2) 0.0183(7) Uani 1 1 d .
C7 C 0.2982(3) 1.0236(2) 0.8463(2) 0.0222(6) Uani 1 1 d .
H7 H 0.3885 1.0051 0.8024 0.027 Uiso 1 1 calc R
C8 C 0.2068(4) 1.1115(2) 0.8301(2) 0.0237(7) Uani 1 1 d .
H8 H 0.2346 1.1541 0.7768 0.028 Uiso 1 1 calc R
C9 C 0.0626(4) 1.1308(2) 0.8846(2) 0.0202(7) Uani 1 1 d .
H9 H -0.0108 1.1869 0.8678 0.024 Uiso 1 1 calc R
C10 C -0.1387(4) 1.0933(2) 1.0204(2) 0.0227(7) Uani 1 1 d .
H10 H -0.1881 1.0305 1.0419 0.027 Uiso 1 1 calc R
C11 C -0.0795(4) 1.1501(3) 1.1066(2) 0.0306(8) Uani 1 1 d .
H11A H -0.0391 1.2146 1.0884 0.046 Uiso 1 1 calc R
H11B H 0.0107 1.1141 1.1365 0.046 Uiso 1 1 calc R
H11C H -0.1728 1.1574 1.1493 0.046 Uiso 1 1 calc R
C12 C -0.2789(4) 1.1508(3) 0.9700(3) 0.0340(9) Uani 1 1 d .
H12A H -0.2405 1.2172 0.9573 0.051 Uiso 1 1 calc R
H12B H -0.3784 1.1534 1.0088 0.051 Uiso 1 1 calc R
H12C H -0.306 1.118 0.9124 0.051 Uiso 1 1 calc R
C13 C 0.3591(4) 0.8640(2) 0.9354(2) 0.0233(7) Uani 1 1 d .
H13 H 0.2875 0.817 0.9698 0.028 Uiso 1 1 calc R
C14 C 0.5112(4) 0.8893(2) 0.9972(2) 0.0344(8) Uani 1 1 d .
H14A H 0.5871 0.9324 0.9638 0.052 Uiso 1 1 calc R
H14B H 0.5698 0.8293 1.0138 0.052 Uiso 1 1 calc R
H14C H 0.4723 0.9221 1.0527 0.052 Uiso 1 1 calc R
C15 C 0.4156(5) 0.8130(3) 0.8448(3) 0.0381(9) Uani 1 1 d .
H15A H 0.3181 0.8003 0.8064 0.057 Uiso 1 1 calc R
H15B H 0.471 0.7514 0.8595 0.057 Uiso 1 1 calc R
H15C H 0.4933 0.8555 0.8119 0.057 Uiso 1 1 calc R
Mo1 Mo 0.01648(3) 0.976000(18) 0.812351(18) 0.01963(7) Uani 1 1 d .
O1 O -0.3093(3) 1.05449(18) 0.71483(17) 0.0404(7) Uani 1 1 d .
O2 O -0.1616(3) 0.77543(18) 0.85737(18) 0.0384(6) Uani 1 1 d .
O3 O 0.1215(3) 0.8825(2) 0.62301(18) 0.0378(6) Uani 1 1 d .
N1 N 0.0857(3) 0.9280(2) 1.0560(2) 0.0265(6) Uani 1 1 d D
H1A H 0.000(3) 0.943(2) 1.0950(17) 0.032 Uiso 1 1 d D
H1B H 0.156(3) 0.8800(18) 1.074(2) 0.032 Uiso 1 1 d D

loop_
_atom_site_aniso_label
_atom_site_aniso_U_11
_atom_site_aniso_U_22
_atom_site_aniso_U_33
_atom_site_aniso_U_23
_atom_site_aniso_U_13
_atom_site_aniso_U_12
C1 0.0322(15) 0.0269(16) 0.0202(16) -0.0058(17) -0.0021(13) -0.0011(17)
C2 0.0267(16) 0.0295(18) 0.0204(18) -0.0040(15) -0.0058(13) 0.0057(14)
C3 0.0233(13) 0.0252(16) 0.0297(19) 0.0016(18) -0.0029(16) 0.0015(12)
C4 0.0189(13) 0.0194(13) 0.0189(14) -0.0031(11) 0.0011(14) 0.0000(13)
C5 0.0187(12) 0.0208(15) 0.0148(14) 0.0018(14) -0.0021(11) -0.0039(13)
C6 0.0163(13) 0.0217(17) 0.0169(16) -0.0023(13) -0.0024(11) 0.0000(11)
C7 0.0208(12) 0.0231(15) 0.0228(16) -0.0011(16) 0.0023(11) -0.0004(15)
C8 0.0300(15) 0.0220(15) 0.0190(19) 0.0050(14) 0.0040(14) -0.0040(12)
C9 0.0243(15) 0.0150(15) 0.0212(17) 0.0018(13) -0.0035(13) -0.0003(11)
C10 0.0231(15) 0.0223(17) 0.0226(18) -0.0006(14) 0.0016(13) 0.0002(13)
C11 0.0325(17) 0.0317(19) 0.028(2) -0.0122(16) 0.0091(15) -0.0042(15)
C12 0.0274(16) 0.036(2) 0.039(2) 0.0053(17) 0.0066(16) 0.0085(15)
C13 0.0221(15) 0.0236(17) 0.0242(18) 0.0036(15) -0.0017(14) 0.0011(13)
C14 0.0259(16) 0.0358(17) 0.042(2) -0.0009(15) -0.0106(18) 0.0079(17)
C15 0.0408(19) 0.037(2) 0.036(2) -0.0053(18) -0.0042(16) 0.0156(16)
Mo1 0.02045(11) 0.02065(11) 0.01779(11) 0.00015(12) -0.00199(11) 0.00126(11)
O1 0.0375(12) 0.0472(16) 0.0366(16) -0.0076(12) -0.0154(11) 0.0145(11)
O2 0.0431(14) 0.0275(13) 0.0445(17) 0.0046(13) -0.0029(12) -0.0089(11)
O3 0.0379(14) 0.0439(16) 0.0316(15) -0.0111(13) 0.0012(12) 0.0039(12)
N1 0.0280(13) 0.0310(16) 0.0206(15) 0.0101(14) 0.0048(12) 0.0057(12)

loop_
_atom_type_symbol
_atom_type_description
_atom_type_scat_dispersion_real
_atom_type_scat_dispersion_imag
_atom_type_scat_source
C C 0.0033 0.0016 'International Tables Vol C Tables 4.2.6.8 and 6.1.1.4'
H H 0 0 'International Tables Vol C Tables 4.2.6.8 and 6.1.1.4'
Mo Mo -1.6832 0.6857 'International Tables Vol C Tables 4.2.6.8 and 6.1.1.4'
O O 0.0106 0.006 'International Tables Vol C Tables 4.2.6.8 and 6.1.1.4'
N N 0.0061 0.0033 'International Tables Vol C Tables 4.2.6.8 and 6.1.1.4'

loop_
_geom_angle_atom_site_label_1
_geom_angle_atom_site_label_2
_geom_angle_atom_site_label_3
_geom_angle
O1 C1 Mo1 178.3(3)
O2 C2 Mo1 177.7(3)
O3 C3 Mo1 179.0(3)
C9 C4 C5 118.0(2)
C9 C4 C10 121.2(2)
C5 C4 C10 120.5(2)
C9 C4 Mo1 69.97(16)
C5 C4 Mo1 76.73(16)
C10 C4 Mo1 128.65(19)
N1 C5 C4 120.1(2)
N1 C5 C6 119.5(3)
C4 C5 C6 120.4(3)
N1 C5 Mo1 133.3(2)
C4 C5 Mo1 69.82(15)
C6 C5 Mo1 69.13(15)
C7 C6 C5 117.6(3)
C7 C6 C13 121.2(3)
C5 C6 C13 120.9(3)
C7 C6 Mo1 70.66(16)
C5 C6 Mo1 77.00(15)
C13 C6 Mo1 127.96(19)
C6 C7 C8 122.3(3)
C6 C7 Mo1 75.18(15)
C8 C7 Mo1 73.34(16)
C6 C7 H7 118.7
C8 C7 H7 118.7
Mo1 C7 H7 118.7
C9 C8 C7 118.6(3)
C9 C8 Mo1 72.02(17)
C7 C8 Mo1 72.14(17)
C9 C8 H8 120.5
C7 C8 H8 120.5
Mo1 C8 H8 120.5
C8 C9 C4 122.1(3)
C8 C9 Mo1 73.51(17)
C4 C9 Mo1 75.80(16)
C8 C9 H9 118.9
C4 C9 H9 118.9
Mo1 C9 H9 118.9
C11 C10 C4 110.2(2)
C11 C10 C12 110.4(3)
C4 C10 C12 113.8(3)
C11 C10 H10 107.4
C4 C10 H10 107.4
C12 C10 H10 107.4
C10 C11 H11A 109.5
C10 C11 H11B 109.5
H11A C11 H11B 109.5
C10 C11 H11C 109.5
H11A C11 H11C 109.5
H11B C11 H11C 109.5
C10 C12 H12A 109.5
C10 C12 H12B 109.5
H12A C12 H12B 109.5
C10 C12 H12C 109.5
H12A C12 H12C 109.5
H12B C12 H12C 109.5
C6 C13 C14 109.9(2)
C6 C13 C15 112.5(3)
C14 C13 C15 111.3(3)
C6 C13 H13 107.6
C14 C13 H13 107.6
C15 C13 H13 107.6
C13 C14 H14A 109.5
C13 C14 H14B 109.5
H14A C14 H14B 109.5
C13 C14 H14C 109.5
H14A C14 H14C 109.5
H14B C14 H14C 109.5
C13 C15 H15A 109.5
C13 C15 H15B 109.5
H15A C15 H15B 109.5
C13 C15 H15C 109.5
H15A C15 H15C 109.5
H15B C15 H15C 109.5
C1 Mo1 C2 89.64(14)
C1 Mo1 C3 87.14(12)
C2 Mo1 C3 87.16(13)
C1 Mo1 C9 92.03(12)
C2 Mo1 C9 138.20(12)
C3 Mo1 C9 134.64(12)
C1 Mo1 C7 141.39(13)
C2 Mo1 C7 128.93(12)
C3 Mo1 C7 92.59(11)
C9 Mo1 C7 61.57(10)
C1 Mo1 C8 108.47(13)
C2 Mo1 C8 158.98(12)
C3 Mo1 C8 103.88(11)
C9 Mo1 C8 34.47(10)
C7 Mo1 C8 34.52(11)
C1 Mo1 C6 163.70(12)
C2 Mo1 C6 98.04(11)
C3 Mo1 C6 107.49(11)
C9 Mo1 C6 72.66(10)
C7 Mo1 C6 34.16(9)
C8 Mo1 C6 61.78(10)
C1 Mo1 C4 102.36(12)
C2 Mo1 C4 105.00(11)
C3 Mo1 C4 164.43(11)
C9 Mo1 C4 34.23(10)
C7 Mo1 C4 72.26(10)
C8 Mo1 C4 61.57(10)
C6 Mo1 C4 61.81(9)
C1 Mo1 C5 132.69(11)
C2 Mo1 C5 89.52(12)
C3 Mo1 C5 140.02(11)
C9 Mo1 C5 59.75(10)
C7 Mo1 C5 59.74(9)
C8 Mo1 C5 70.47(10)
C6 Mo1 C5 33.86(9)
C4 Mo1 C5 33.45(9)
C5 N1 H1A 121.4(19)
C5 N1 H1B 122(2)
H1A N1 H1B 117(3)

loop_
_geom_bond_atom_site_label_1
_geom_bond_atom_site_label_2
_geom_bond_distance
C1 O1 1.169(4)
C1 Mo1 1.935(3)
C2 O2 1.164(4)
C2 Mo1 1.944(3)
C3 O3 1.155(4)
C3 Mo1 1.946(4)
C4 C9 1.409(4)
C4 C5 1.426(4)
C4 C10 1.525(4)
C4 Mo1 2.429(3)
C5 N1 1.359(4)
C5 C6 1.440(4)
C5 Mo1 2.518(3)
C6 C7 1.403(4)
C6 C13 1.516(4)
C6 Mo1 2.415(3)
C7 C8 1.403(4)
C7 Mo1 2.357(3)
C7 H7 0.98
C8 C9 1.400(4)
C8 Mo1 2.373(3)
C8 H8 0.98
C9 Mo1 2.354(3)
C9 H9 0.98
C10 C11 1.525(4)
C10 C12 1.528(4)
C10 H10 0.98
C11 H11A 0.96
C11 H11B 0.96
C11 H11C 0.96
C12 H12A 0.96
C12 H12B 0.96
C12 H12C 0.96
C13 C14 1.526(4)
C13 C15 1.532(5)
C13 H13 0.98
C14 H14A 0.96
C14 H14B 0.96
C14 H14C 0.96
C15 H15A 0.96
C15 H15B 0.96
C15 H15C 0.96
N1 H1A 0.897(10)
N1 H1B 0.890(10)
